data_1517810
loop_
_publ_author_name
'Gushchin, Pavel V.'
'Kuznetsov, Maxim L.'
'Haukka, Matti'
'Kukushkin, Vadim Yu'

_publ_section_title
;
 Anionic halide&#x00B7;&#x00B7;&#x00B7;alcohol clusters in the solid
 state.
;
_journal_issue 40
_journal_name_full 'The journal of physical chemistry. A'
_journal_page_first 9529
_journal_page_last 9539
_journal_paper_doi 10.1021/jp506256a
_journal_volume 118
_journal_year 2014
_chemical_formula_moiety 'C36 H42 N10 O2 Pt, 2(C2 H6 O), 2(Cl)'
_chemical_formula_sum 'C40 H54 Cl2 N10 O4 Pt'
_chemical_formula_weight 1004.92
_chemical_name_systematic
; 
 ? 
;
_space_group_IT_number 61
_symmetry_cell_setting orthorhombic
_symmetry_space_group_name_Hall '-P 2ac 2ab'
_symmetry_space_group_name_H-M 'P b c a'
_atom_sites_solution_hydrogens geom
_atom_sites_solution_primary direct
_atom_sites_solution_secondary difmap
_audit_creation_method SHELXL-97
_cell_angle_alpha 90.00
_cell_angle_beta 90.00
_cell_angle_gamma 90.00
_cell_formula_units_Z 4
_cell_length_a 10.7643(2)
_cell_length_b 17.7840(2)
_cell_length_c 22.2899(4)
_cell_measurement_reflns_used 17389
_cell_measurement_temperature 100(2)
_cell_measurement_theta_max 27.48
_cell_measurement_theta_min 1.00
_cell_volume 4267.01(12)
_computing_cell_refinement 'EvalCCD (Duisenberg, 1998-2003)'
_computing_data_collection 'Collect (Bruker AXS BV, 1997-2004)'
_computing_data_reduction 'EvalCCD (Duisenberg, 1998-2003)'
_computing_molecular_graphics 'CrystaMaker (CrystalMaker Software ltd., 2012)'
_computing_publication_material 'SHELXL-97 (Sheldrick, 1997)'
_computing_structure_refinement 'SHELXL-97 (Sheldrick, 1997)'
_computing_structure_solution 'SHELXS-97 (Sheldrick, 1997)'
_diffrn_ambient_temperature 100(2)
_diffrn_detector_area_resol_mean 9
_diffrn_measured_fraction_theta_full 0.999
_diffrn_measured_fraction_theta_max 0.999
_diffrn_measurement_device '95mm CCD camera on \k-goniostat'
_diffrn_measurement_device_type 'Nonius KappaCCD'
_diffrn_measurement_method '\f scans and \w scans with \k offset'
_diffrn_radiation_monochromator 'horizontally mounted graphite crystal'
_diffrn_radiation_source 'fine-focus sealed tube'
_diffrn_radiation_type MoK\a
_diffrn_radiation_wavelength 0.71073
_diffrn_reflns_av_R_equivalents 0.0674
_diffrn_reflns_av_sigmaI/netI 0.0301
_diffrn_reflns_limit_h_max 13
_diffrn_reflns_limit_h_min -13
_diffrn_reflns_limit_k_max 22
_diffrn_reflns_limit_k_min -23
_diffrn_reflns_limit_l_max 28
_diffrn_reflns_limit_l_min -28
_diffrn_reflns_number 72658
_diffrn_reflns_theta_full 27.50
_diffrn_reflns_theta_max 27.50
_diffrn_reflns_theta_min 2.63
_exptl_absorpt_coefficient_mu 3.466
_exptl_absorpt_correction_T_max 0.8767
_exptl_absorpt_correction_T_min 0.6316
_exptl_absorpt_correction_type multi-scan
_exptl_absorpt_process_details 'SADABS v.2.10 (Sheldrick, 2003)'
_exptl_crystal_colour colourless
_exptl_crystal_density_diffrn 1.564
_exptl_crystal_density_method 'not measured'
_exptl_crystal_description block
_exptl_crystal_F_000 2032
_exptl_crystal_size_max 0.15
_exptl_crystal_size_mid 0.07
_exptl_crystal_size_min 0.04
_refine_diff_density_max 0.409
_refine_diff_density_min -0.552
_refine_diff_density_rms 0.082
_refine_ls_extinction_method none
_refine_ls_goodness_of_fit_ref 1.091
_refine_ls_hydrogen_treatment constr
_refine_ls_matrix_type full
_refine_ls_number_parameters 260
_refine_ls_number_reflns 4886
_refine_ls_number_restraints 0
_refine_ls_restrained_S_all 1.091
_refine_ls_R_factor_all 0.0650
_refine_ls_R_factor_gt 0.0301
_refine_ls_shift/su_max 0.001
_refine_ls_shift/su_mean 0.000
_refine_ls_structure_factor_coef Fsqd
_refine_ls_weighting_details 'calc w=1/[\s^2^(Fo^2^)+(0.0000P)^2^+6.6055P] where P=(Fo^2^+2Fc^2^)/3'
_refine_ls_weighting_scheme calc
_refine_ls_wR_factor_gt 0.0388
_refine_ls_wR_factor_ref 0.0449
_reflns_number_gt 3135
_reflns_number_total 4886
_reflns_threshold_expression >2sigma(I)
_cod_data_source_file jp506256a_si_001.cif
_cod_data_source_block 4cl2etoh2
_cod_depositor_comments 'Adding full bibliography for 1517806--1517811.cif.'
_cod_database_code 1517810

loop_
_symmetry_equiv_pos_as_xyz
'x, y, z'
'-x+1/2, -y, z+1/2'
'x+1/2, -y+1/2, -z'
'-x, y+1/2, -z+1/2'
'-x, -y, -z'
'x-1/2, y, -z-1/2'
'-x-1/2, y-1/2, z'
'x, -y-1/2, z-1/2'

loop_
_atom_site_label
_atom_site_type_symbol
_atom_site_fract_x
_atom_site_fract_y
_atom_site_fract_z
_atom_site_U_iso_or_equiv
_atom_site_adp_type
_atom_site_occupancy
_atom_site_symmetry_multiplicity
_atom_site_calc_flag
_atom_site_refinement_flags
Pt1 Pt 0.0000 0.0000 0.0000 0.01480(4) Uani 1 2 d S
Cl1 Cl 0.59359(7) 0.10603(4) 0.06274(4) 0.02795(18) Uani 1 1 d .
O1 O 0.44146(19) -0.17949(12) 0.17292(9) 0.0247(5) Uani 1 1 d .
O1S O 0.68913(19) -0.28718(11) 0.03441(9) 0.0223(5) Uani 1 1 d .
H1O H 0.7520 -0.3130 0.0431 0.033 Uiso 1 1 d R
N1 N 0.1372(2) 0.07573(13) -0.01042(11) 0.0168(6) Uani 1 1 d .
N2 N 0.3104(2) 0.14082(13) 0.02610(11) 0.0205(6) Uani 1 1 d .
H2N H 0.3032 0.1787 0.0061 0.031 Uiso 1 1 d R
H2M H 0.3901 0.1306 0.0381 0.031 Uiso 1 1 d R
N3 N 0.2468(2) 0.03092(13) 0.07347(11) 0.0170(5) Uani 1 1 d .
N4 N 0.3056(2) -0.09250(13) 0.09049(11) 0.0184(6) Uani 1 1 d .
N5 N 0.1350(2) -0.06818(13) 0.02845(11) 0.0169(6) Uani 1 1 d .
H5N H 0.1382 -0.1139 0.0138 0.025 Uiso 1 1 d R
C1 C 0.1365(3) 0.11435(16) -0.06714(13) 0.0183(6) Uani 1 1 d .
C2 C 0.1843(3) 0.07691(18) -0.11669(15) 0.0247(7) Uani 1 1 d .
H2 H 0.2254 0.0300 -0.1118 0.030 Uiso 1 1 calc R
C3 C 0.1718(3) 0.10816(19) -0.17315(14) 0.0285(8) Uani 1 1 d .
H3 H 0.2045 0.0828 -0.2071 0.034 Uiso 1 1 calc R
C4 C 0.1117(3) 0.17629(19) -0.18028(15) 0.0311(8) Uani 1 1 d .
H4 H 0.1018 0.1972 -0.2192 0.037 Uiso 1 1 calc R
C5 C 0.0658(3) 0.21417(18) -0.13066(15) 0.0281(8) Uani 1 1 d .
H5A H 0.0261 0.2615 -0.1355 0.034 Uiso 1 1 calc R
C6 C 0.0779(3) 0.18321(16) -0.07397(14) 0.0208(7) Uani 1 1 d .
H6 H 0.0461 0.2090 -0.0399 0.025 Uiso 1 1 calc R
C7 C 0.2292(3) 0.08391(16) 0.02687(13) 0.0164(6) Uani 1 1 d .
C8 C 0.2378(3) 0.05364(16) 0.13571(14) 0.0194(7) Uani 1 1 d .
C9 C 0.3275(3) 0.09841(17) 0.16316(14) 0.0239(7) Uani 1 1 d .
H9 H 0.3983 0.1149 0.1414 0.029 Uiso 1 1 calc R
C10 C 0.3118(3) 0.11860(18) 0.22303(15) 0.0302(8) Uani 1 1 d .
H10 H 0.3712 0.1503 0.2418 0.036 Uiso 1 1 calc R
C11 C 0.2106(3) 0.09297(19) 0.25558(15) 0.0333(9) Uani 1 1 d .
H11 H 0.2009 0.1069 0.2965 0.040 Uiso 1 1 calc R
C12 C 0.1243(3) 0.04720(19) 0.22843(15) 0.0314(8) Uani 1 1 d .
H12 H 0.0554 0.0291 0.2508 0.038 Uiso 1 1 calc R
C13 C 0.1370(3) 0.02728(18) 0.16873(15) 0.0247(7) Uani 1 1 d .
H13 H 0.0770 -0.0043 0.1503 0.030 Uiso 1 1 calc R
C14 C 0.2270(3) -0.04625(16) 0.06143(14) 0.0165(6) Uani 1 1 d .
C15 C 0.4360(3) -0.07370(16) 0.10384(14) 0.0193(7) Uani 1 1 d .
H15A H 0.4486 -0.0187 0.1012 0.023 Uiso 1 1 calc R
H15B H 0.4917 -0.0984 0.0745 0.023 Uiso 1 1 calc R
C16 C 0.4654(3) -0.10069(17) 0.16621(14) 0.0250(7) Uani 1 1 d .
H16A H 0.5540 -0.0906 0.1751 0.030 Uiso 1 1 calc R
H16B H 0.4145 -0.0723 0.1955 0.030 Uiso 1 1 calc R
C18 C 0.3151(3) -0.19616(18) 0.15996(15) 0.0272(8) Uani 1 1 d .
H18A H 0.2612 -0.1701 0.1893 0.033 Uiso 1 1 calc R
H18B H 0.3013 -0.2509 0.1644 0.033 Uiso 1 1 calc R
C19 C 0.2788(3) -0.17237(16) 0.09738(14) 0.0223(7) Uani 1 1 d .
H19A H 0.3263 -0.2018 0.0674 0.027 Uiso 1 1 calc R
H19B H 0.1892 -0.1817 0.0908 0.027 Uiso 1 1 calc R
C1S C 0.6217(3) -0.27107(19) 0.08829(16) 0.0330(8) Uani 1 1 d .
H1SA H 0.5572 -0.2330 0.0793 0.040 Uiso 1 1 calc R
H1SB H 0.6794 -0.2489 0.1180 0.040 Uiso 1 1 calc R
C2S C 0.5616(3) -0.33743(19) 0.11522(16) 0.0346(9) Uani 1 1 d .
H2SA H 0.5040 -0.3598 0.0862 0.052 Uiso 1 1 calc R
H2SB H 0.5156 -0.3222 0.1512 0.052 Uiso 1 1 calc R
H2SC H 0.6251 -0.3744 0.1262 0.052 Uiso 1 1 calc R

loop_
_atom_site_aniso_label
_atom_site_aniso_U_11
_atom_site_aniso_U_22
_atom_site_aniso_U_33
_atom_site_aniso_U_23
_atom_site_aniso_U_13
_atom_site_aniso_U_12
Pt1 0.01265(6) 0.01388(6) 0.01785(7) 0.00081(8) -0.00175(9) -0.00125(8)
Cl1 0.0186(4) 0.0303(4) 0.0349(5) -0.0008(4) 0.0012(4) -0.0055(3)
O1 0.0213(12) 0.0264(12) 0.0265(12) 0.0058(10) -0.0063(10) -0.0005(10)
O1S 0.0209(12) 0.0196(11) 0.0265(12) 0.0020(9) 0.0024(10) 0.0040(9)
N1 0.0139(12) 0.0164(12) 0.0201(17) 0.0024(10) 0.0002(10) -0.0024(9)
N2 0.0182(13) 0.0189(13) 0.0242(14) 0.0057(11) -0.0056(11) -0.0035(11)
N3 0.0161(13) 0.0145(12) 0.0205(14) 0.0016(11) -0.0044(11) -0.0014(10)
N4 0.0146(13) 0.0146(13) 0.0261(14) 0.0019(11) -0.0052(11) -0.0021(10)
N5 0.0140(13) 0.0122(12) 0.0246(15) -0.0005(11) -0.0025(11) -0.0006(10)
C1 0.0146(15) 0.0200(15) 0.0201(16) 0.0012(13) -0.0033(13) -0.0049(12)
C2 0.0210(17) 0.0227(17) 0.030(2) -0.0008(14) -0.0020(14) -0.0013(14)
C3 0.0291(19) 0.0363(19) 0.0201(17) -0.0023(15) 0.0011(15) -0.0036(16)
C4 0.032(2) 0.040(2) 0.0217(18) 0.0062(16) -0.0046(15) -0.0059(17)
C5 0.028(2) 0.0228(17) 0.033(2) 0.0054(15) -0.0018(16) -0.0013(15)
C6 0.0234(17) 0.0171(15) 0.0220(17) 0.0002(13) 0.0000(14) -0.0035(13)
C7 0.0154(16) 0.0148(15) 0.0190(15) -0.0014(13) 0.0014(13) -0.0020(12)
C8 0.0197(16) 0.0159(15) 0.0227(17) 0.0013(13) -0.0020(14) 0.0044(13)
C9 0.0259(18) 0.0201(16) 0.0256(17) 0.0011(14) -0.0021(14) 0.0002(14)
C10 0.037(2) 0.0278(19) 0.0255(19) -0.0062(15) -0.0067(16) 0.0036(16)
C11 0.050(2) 0.034(2) 0.0166(18) 0.0011(15) 0.0003(17) 0.0152(17)
C12 0.031(2) 0.035(2) 0.028(2) 0.0083(16) 0.0089(16) 0.0101(16)
C13 0.0200(17) 0.0242(16) 0.0298(19) 0.0066(14) 0.0009(14) 0.0019(13)
C14 0.0130(15) 0.0185(15) 0.0179(16) 0.0024(13) 0.0000(13) -0.0005(12)
C15 0.0120(16) 0.0191(16) 0.0268(18) 0.0000(13) -0.0034(13) -0.0010(12)
C16 0.0218(18) 0.0280(18) 0.0252(17) -0.0002(14) -0.0017(13) -0.0041(13)
C18 0.0259(18) 0.0250(18) 0.0308(19) 0.0082(15) -0.0031(15) -0.0049(14)
C19 0.0219(17) 0.0152(15) 0.0296(18) 0.0041(14) -0.0064(14) -0.0026(13)
C1S 0.031(2) 0.031(2) 0.037(2) -0.0034(16) 0.0123(17) -0.0005(16)
C2S 0.041(2) 0.031(2) 0.032(2) 0.0021(16) 0.0077(17) -0.0035(17)

loop_
_atom_type_symbol
_atom_type_description
_atom_type_scat_dispersion_real
_atom_type_scat_dispersion_imag
_atom_type_scat_source
C C 0.0033 0.0016 'International Tables Vol C Tables 4.2.6.8 and 6.1.1.4'
H H 0.0000 0.0000 'International Tables Vol C Tables 4.2.6.8 and 6.1.1.4'
N N 0.0061 0.0033 'International Tables Vol C Tables 4.2.6.8 and 6.1.1.4'
O O 0.0106 0.0060 'International Tables Vol C Tables 4.2.6.8 and 6.1.1.4'
Cl Cl 0.1484 0.1585 'International Tables Vol C Tables 4.2.6.8 and 6.1.1.4'
Pt Pt -1.7033 8.3905 'International Tables Vol C Tables 4.2.6.8 and 6.1.1.4'

loop_
_geom_angle_atom_site_label_1
_geom_angle_atom_site_label_2
_geom_angle_atom_site_label_3
_geom_angle
_geom_angle_site_symmetry_1
_geom_angle_site_symmetry_3
N5 Pt1 N5 180.0 5 .
N5 Pt1 N1 95.25(9) 5 .
N5 Pt1 N1 84.76(9) . .
N5 Pt1 N1 84.75(9) 5 5
N5 Pt1 N1 95.24(9) . 5
N1 Pt1 N1 180.0 . 5
C18 O1 C16 110.8(2) . .
C1S O1S H1O 108.9 . .
C7 N1 C1 120.8(2) . .
C7 N1 Pt1 124.0(2) . .
C1 N1 Pt1 114.62(18) . .
C7 N2 H2N 125.0 . .
C7 N2 H2M 117.2 . .
H2N N2 H2M 114.5 . .
C14 N3 C7 119.1(2) . .
C14 N3 C8 116.3(2) . .
C7 N3 C8 120.6(2) . .
C14 N4 C19 121.4(2) . .
C14 N4 C15 123.9(2) . .
C19 N4 C15 112.9(2) . .
C14 N5 Pt1 123.7(2) . .
C14 N5 H5N 117.5 . .
Pt1 N5 H5N 118.2 . .
C6 C1 C2 120.3(3) . .
C6 C1 N1 121.4(3) . .
C2 C1 N1 117.9(3) . .
C3 C2 C1 119.7(3) . .
C3 C2 H2 120.2 . .
C1 C2 H2 120.2 . .
C2 C3 C4 120.2(3) . .
C2 C3 H3 119.9 . .
C4 C3 H3 119.9 . .
C3 C4 C5 120.0(3) . .
C3 C4 H4 120.0 . .
C5 C4 H4 120.0 . .
C6 C5 C4 120.1(3) . .
C6 C5 H5A 119.9 . .
C4 C5 H5A 119.9 . .
C5 C6 C1 119.6(3) . .
C5 C6 H6 120.2 . .
C1 C6 H6 120.2 . .
N1 C7 N2 125.0(3) . .
N1 C7 N3 119.7(3) . .
N2 C7 N3 115.2(3) . .
C13 C8 C9 120.0(3) . .
C13 C8 N3 117.7(3) . .
C9 C8 N3 122.3(3) . .
C10 C9 C8 118.9(3) . .
C10 C9 H9 120.5 . .
C8 C9 H9 120.5 . .
C11 C10 C9 120.8(3) . .
C11 C10 H10 119.6 . .
C9 C10 H10 119.6 . .
C12 C11 C10 119.7(3) . .
C12 C11 H11 120.2 . .
C10 C11 H11 120.2 . .
C11 C12 C13 120.5(3) . .
C11 C12 H12 119.7 . .
C13 C12 H12 119.7 . .
C12 C13 C8 119.9(3) . .
C12 C13 H13 120.0 . .
C8 C13 H13 120.0 . .
N5 C14 N4 124.8(3) . .
N5 C14 N3 121.1(3) . .
N4 C14 N3 114.0(2) . .
N4 C15 C16 108.4(2) . .
N4 C15 H15A 110.0 . .
C16 C15 H15A 110.0 . .
N4 C15 H15B 110.0 . .
C16 C15 H15B 110.0 . .
H15A C15 H15B 108.4 . .
O1 C16 C15 111.8(2) . .
O1 C16 H16A 109.3 . .
C15 C16 H16A 109.3 . .
O1 C16 H16B 109.3 . .
C15 C16 H16B 109.3 . .
H16A C16 H16B 107.9 . .
O1 C18 C19 112.1(3) . .
O1 C18 H18A 109.2 . .
C19 C18 H18A 109.2 . .
O1 C18 H18B 109.2 . .
C19 C18 H18B 109.2 . .
H18A C18 H18B 107.9 . .
N4 C19 C18 108.6(2) . .
N4 C19 H19A 110.0 . .
C18 C19 H19A 110.0 . .
N4 C19 H19B 110.0 . .
C18 C19 H19B 110.0 . .
H19A C19 H19B 108.3 . .
O1S C1S C2S 113.8(3) . .
O1S C1S H1SA 108.8 . .
C2S C1S H1SA 108.8 . .
O1S C1S H1SB 108.8 . .
C2S C1S H1SB 108.8 . .
H1SA C1S H1SB 107.7 . .
C1S C2S H2SA 109.5 . .
C1S C2S H2SB 109.5 . .
H2SA C2S H2SB 109.5 . .
C1S C2S H2SC 109.5 . .
H2SA C2S H2SC 109.5 . .
H2SB C2S H2SC 109.5 . .

loop_
_geom_bond_atom_site_label_1
_geom_bond_atom_site_label_2
_geom_bond_distance
_geom_bond_site_symmetry_2
_geom_bond_publ_flag
Pt1 N5 1.996(2) 5 ?
Pt1 N5 1.996(2) . yes
Pt1 N1 2.013(2) . yes
Pt1 N1 2.013(2) 5 ?
O1 C18 1.422(4) . yes
O1 C16 1.433(4) . yes
O1S C1S 1.433(4) . ?
O1S H1O 0.8407 . ?
N1 C7 1.301(4) . yes
N1 C1 1.439(4) . yes
N2 C7 1.337(4) . yes
N2 H2N 0.8120 . ?
N2 H2M 0.9167 . ?
N3 C14 1.414(4) . yes
N3 C7 1.415(4) . yes
N3 C8 1.448(4) . yes
N4 C14 1.347(4) . yes
N4 C19 1.458(4) . yes
N4 C15 1.473(4) . yes
N5 C14 1.293(4) . yes
N5 H5N 0.8769 . ?
C1 C6 1.386(4) . ?
C1 C2 1.388(4) . ?
C2 C3 1.382(4) . ?
C2 H2 0.9500 . ?
C3 C4 1.383(5) . ?
C3 H3 0.9500 . ?
C4 C5 1.386(5) . ?
C4 H4 0.9500 . ?
C5 C6 1.384(4) . ?
C5 H5A 0.9500 . ?
C6 H6 0.9500 . ?
C8 C13 1.393(4) . ?
C8 C9 1.393(4) . ?
C9 C10 1.392(4) . ?
C9 H9 0.9500 . ?
C10 C11 1.386(5) . ?
C10 H10 0.9500 . ?
C11 C12 1.376(5) . ?
C11 H11 0.9500 . ?
C12 C13 1.384(5) . ?
C12 H12 0.9500 . ?
C13 H13 0.9500 . ?
C15 C16 1.504(4) . ?
C15 H15A 0.9900 . ?
C15 H15B 0.9900 . ?
C16 H16A 0.9900 . ?
C16 H16B 0.9900 . ?
C18 C19 1.509(4) . ?
C18 H18A 0.9900 . ?
C18 H18B 0.9900 . ?
C19 H19A 0.9900 . ?
C19 H19B 0.9900 . ?
C1S C2S 1.474(4) . ?
C1S H1SA 0.9900 . ?
C1S H1SB 0.9900 . ?
C2S H2SA 0.9800 . ?
C2S H2SB 0.9800 . ?
C2S H2SC 0.9800 . ?

loop_
_geom_hbond_atom_site_label_D
_geom_hbond_atom_site_label_H
_geom_hbond_atom_site_label_A
_geom_hbond_distance_DH
_geom_hbond_distance_HA
_geom_hbond_distance_DA
_geom_hbond_angle_DHA
_geom_hbond_site_symmetry_A
_geom_hbond_publ_flag
N2 H2N O1S 0.81 2.13 2.931(3) 168.6 5_655 yes
N2 H2M Cl1 0.92 2.30 3.216(3) 176.7 . yes
N5 H5N O1S 0.88 2.13 2.987(3) 164.2 3_445 yes
O1S H1O Cl1 0.84 2.24 3.078(2) 173.1 7_755 yes
